data_7027753
loop_
_publ_author_name
'Adams, Harry'
'Bastida, Rufina'
'Fenton, David E.'
'Mac\'ias, Alejandro'
'Spey, Sharon E.'
'Valencia, Laura'

_publ_section_title
;
 Zinc and cadmium complexes of an 18-membered N4O2 oxaaza-Schiff base
 macrocycle and the corresponding reduced form&#x200A;&#x2020;
;
_journal_issue 23
_journal_name_full 'Journal of the Chemical Society, Dalton Transactions'
_journal_page_first 4131
_journal_paper_doi 10.1039/a906372b
_journal_year 1999
_chemical_formula_sum 'C48 H48 Cl3 N9 O17 Zn2'
_chemical_formula_weight 1260.04
_chemical_name_systematic
;

 ?

;
_space_group_IT_number 14
_symmetry_cell_setting monoclinic
_symmetry_space_group_name_Hall '-P 2ybc'
_symmetry_space_group_name_H-M 'P 1 21/c 1'
_atom_sites_solution_hydrogens geom
_atom_sites_solution_primary direct
_atom_sites_solution_secondary difmap
_audit_creation_method SHELXL-97
_cell_angle_alpha 90.00
_cell_angle_beta 96.8220(10)
_cell_angle_gamma 90.00
_cell_formula_units_Z 4
_cell_length_a 19.5154(10)
_cell_length_b 12.2075(6)
_cell_length_c 22.3744(12)
_cell_measurement_temperature 293(2)
_cell_volume 5292.6(5)
_computing_structure_refinement 'SHELXL-97 (Sheldrick, 1997)'
_computing_structure_solution 'SHELXS-97 (Sheldrick, 1990)'
_diffrn_ambient_temperature 293(2)
_diffrn_measured_fraction_theta_full 0.949
_diffrn_measured_fraction_theta_max 0.949
_diffrn_radiation_monochromator graphite
_diffrn_radiation_source 'fine-focus sealed tube'
_diffrn_radiation_type MoK\a
_diffrn_radiation_wavelength 0.71073
_diffrn_reflns_av_R_equivalents 0.0698
_diffrn_reflns_av_sigmaI/netI 0.0699
_diffrn_reflns_limit_h_max 25
_diffrn_reflns_limit_h_min -25
_diffrn_reflns_limit_k_max 14
_diffrn_reflns_limit_k_min -16
_diffrn_reflns_limit_l_max 24
_diffrn_reflns_limit_l_min -29
_diffrn_reflns_number 34249
_diffrn_reflns_theta_full 28.37
_diffrn_reflns_theta_max 28.37
_diffrn_reflns_theta_min 1.05
_exptl_absorpt_coefficient_mu 1.139
_exptl_absorpt_correction_T_max 0.8478
_exptl_absorpt_correction_T_min 0.6402
_exptl_absorpt_correction_type multi-scan
_exptl_crystal_colour yellow
_exptl_crystal_density_diffrn 1.581
_exptl_crystal_density_method 'not measured'
_exptl_crystal_description block
_exptl_crystal_F_000 2584
_exptl_crystal_size_max 0.43
_exptl_crystal_size_mid 0.32
_exptl_crystal_size_min 0.15
_refine_diff_density_max 0.694
_refine_diff_density_min -0.817
_refine_diff_density_rms 0.105
_refine_ls_extinction_method none
_refine_ls_goodness_of_fit_ref 0.868
_refine_ls_hydrogen_treatment mixed
_refine_ls_matrix_type full
_refine_ls_number_parameters 760
_refine_ls_number_reflns 12571
_refine_ls_number_restraints 37
_refine_ls_restrained_S_all 0.875
_refine_ls_R_factor_all 0.0903
_refine_ls_R_factor_gt 0.0534
_refine_ls_shift/su_max 0.001
_refine_ls_shift/su_mean 0.000
_refine_ls_structure_factor_coef Fsqd
_refine_ls_weighting_details 'calc w=1/[\s^2^(Fo^2^)+(0.0980P)^2^+0.0000P] where P=(Fo^2^+2Fc^2^)/3'
_refine_ls_weighting_scheme calc
_refine_ls_wR_factor_gt 0.1337
_refine_ls_wR_factor_ref 0.1539
_reflns_number_gt 7455
_reflns_number_total 12571
_reflns_threshold_expression >2sigma(I)
_cod_data_source_file 906372bsup1.cif
_cod_data_source_block ifn21
_cod_depositor_comments
;
The following automatic conversions were performed:

'_symmetry_cell_setting' value 'Monoclinic' changed to 'monoclinic'
according to /home/saulius/struct/CIF-dictionaries/cif_core.dic
dictionary named 'cif_core.dic' version 2.4.2 from 2011-04-26.

Automatic conversion script
Id: cif_fix_values 1891 2012-01-12 08:04:46Z andrius 
;
_cod_original_sg_symbol_H-M P2(1)/c
_cod_database_code 7027753

loop_
_symmetry_equiv_pos_as_xyz
'x, y, z'
'-x, y+1/2, -z+1/2'
'-x, -y, -z'
'x, -y-1/2, z-1/2'

loop_
_atom_site_label
_atom_site_type_symbol
_atom_site_fract_x
_atom_site_fract_y
_atom_site_fract_z
_atom_site_U_iso_or_equiv
_atom_site_adp_type
_atom_site_occupancy
_atom_site_symmetry_multiplicity
_atom_site_calc_flag
_atom_site_refinement_flags
_atom_site_disorder_assembly
_atom_site_disorder_group
Zn1 Zn 0.733710(19) 0.98489(3) 0.190147(17) 0.04271(12) Uani 1 1 d . . .
Zn2 Zn 0.697348(19) 0.95156(3) 0.343133(16) 0.04322(12) Uani 1 1 d . . .
O1 O 0.59194(13) 1.0311(2) 0.15507(12) 0.0600(7) Uani 1 1 d . . .
O2 O 0.75088(11) 1.20219(19) 0.22984(11) 0.0509(6) Uani 1 1 d . . .
O3 O 0.65230(12) 0.73809(19) 0.30296(11) 0.0549(6) Uani 1 1 d . . .
O4 O 0.55868(13) 1.0395(2) 0.31891(11) 0.0570(6) Uani 1 1 d . . .
O5 O 0.68376(11) 0.96786(17) 0.25766(9) 0.0433(5) Uani 1 1 d . . .
H5A H 0.6367 0.9673 0.2445 0.052 Uiso 1 1 calc R . .
O6A O 0.7064(6) 0.9954(14) 0.5479(7) 0.458(11) Uani 1 1 d U A 1
O7A O 0.5791(4) 0.9985(7) 0.5228(3) 0.102(3) Uani 0.536(9) 1 d P A 1
O7B O 0.6692(9) 0.9453(5) 0.5249(3) 0.162(8) Uani 0.464(9) 1 d PU A 2
O8A O 0.6293(5) 1.0704(9) 0.6063(4) 0.125(3) Uiso 0.536(9) 1 d PU A 1
O8B O 0.6494(5) 1.0120(8) 0.6123(4) 0.097(3) Uiso 0.464(9) 1 d PU A 2
O9 O 0.6551(3) 1.1305(3) 0.5187(3) 0.1512(19) Uani 1 1 d . A .
O10 O 1.0376(4) 0.7332(7) 0.3056(4) 0.234(3) Uani 1 1 d . B .
O11A O 1.0756(18) 0.935(2) 0.3600(8) 0.227(16) Uani 0.300(14) 1 d PU B 1
O11B O 1.0899(3) 0.8186(9) 0.3739(3) 0.149(5) Uani 0.700(14) 1 d PU B 2
O12A O 0.9698(9) 0.837(2) 0.3352(15) 0.112(10) Uani 0.300(14) 1 d PU B 1
O12B O 0.9807(6) 0.8651(13) 0.3565(8) 0.175(6) Uani 0.700(14) 1 d PU B 2
O13 O 1.0470(2) 0.9042(5) 0.2794(3) 0.159(2) Uani 1 1 d . B .
O14 O 0.7343(5) 1.0314(8) -0.0746(5) 0.305(6) Uani 1 1 d . C .
O15 O 0.8125(4) 0.9231(7) -0.0636(4) 0.251(4) Uani 1 1 d . C .
O16A O 0.8188(10) 1.032(3) 0.0151(13) 0.220(12) Uani 0.46(2) 1 d PU C 1
O16B O 0.7958(12) 1.0879(9) -0.0129(8) 0.177(8) Uani 0.54(2) 1 d PU C 2
O17A O 0.7149(11) 0.9461(13) -0.0079(8) 0.146(9) Uani 0.46(2) 1 d PU C 1
O17B O 0.7700(13) 0.9226(10) 0.0131(7) 0.187(7) Uani 0.54(2) 1 d PU C 2
N1 N 0.80085(13) 0.8635(2) 0.16560(12) 0.0438(6) Uani 1 1 d . . .
N2 N 0.83708(14) 1.0258(2) 0.24067(12) 0.0457(6) Uani 1 1 d . . .
N3 N 0.73025(15) 1.0898(2) 0.11739(13) 0.0500(7) Uani 1 1 d . . .
H3 H 0.7481 1.0493 0.0888 0.060 Uiso 1 1 calc R . .
N4 N 0.66662(13) 0.8560(2) 0.12455(12) 0.0433(6) Uani 1 1 d . . .
N5 N 0.77981(14) 1.0038(2) 0.40605(12) 0.0468(6) Uani 1 1 d . . .
N6 N 0.67943(14) 1.1352(2) 0.36358(13) 0.0476(6) Uani 1 1 d . . .
N7 N 0.63195(14) 0.8784(2) 0.40019(13) 0.0486(7) Uani 1 1 d . . .
H7 H 0.6445 0.9105 0.4366 0.058 Uiso 1 1 calc R . .
N8 N 0.77849(14) 0.8166(2) 0.34796(13) 0.0473(6) Uani 1 1 d . . .
C1 C 0.86765(17) 0.8717(3) 0.18624(16) 0.0501(8) Uani 1 1 d . . .
C2 C 0.9164(2) 0.7988(3) 0.16822(19) 0.0653(10) Uani 1 1 d . . .
H2 H 0.9630 0.8057 0.1824 0.078 Uiso 1 1 calc R . .
C3 C 0.8936(2) 0.7163(4) 0.1288(2) 0.0744(12) Uani 1 1 d . . .
H3A H 0.9250 0.6663 0.1164 0.089 Uiso 1 1 calc R . .
C4 C 0.8249(2) 0.7075(3) 0.10783(19) 0.0673(11) Uani 1 1 d . . .
H4 H 0.8091 0.6520 0.0812 0.081 Uiso 1 1 calc R . .
C5 C 0.77926(17) 0.7835(3) 0.12717(16) 0.0475(8) Uani 1 1 d . . .
C6 C 0.70485(18) 0.7836(3) 0.10650(16) 0.0524(8) Uani 1 1 d . . .
H6 H 0.6861 0.7299 0.0800 0.063 Uiso 1 1 calc R . .
C7 C 0.59531(16) 0.8614(3) 0.10255(15) 0.0474(8) Uani 1 1 d . . .
C8 C 0.5598(2) 0.7790(3) 0.06766(17) 0.0604(9) Uani 1 1 d . . .
H8 H 0.5827 0.7149 0.0594 0.073 Uiso 1 1 calc R . .
C9 C 0.4914(2) 0.7925(4) 0.04569(19) 0.0693(11) Uani 1 1 d . . .
H9 H 0.4682 0.7374 0.0228 0.083 Uiso 1 1 calc R . .
C10 C 0.4574(2) 0.8875(5) 0.05748(19) 0.0777(13) Uani 1 1 d . . .
H10 H 0.4114 0.8969 0.0418 0.093 Uiso 1 1 calc R . .
C11 C 0.4908(2) 0.9682(4) 0.09211(19) 0.0691(11) Uani 1 1 d . . .
H11 H 0.4675 1.0321 0.1000 0.083 Uiso 1 1 calc R . .
C12 C 0.55959(18) 0.9547(3) 0.11546(16) 0.0524(8) Uani 1 1 d . . .
C13 C 0.6072(2) 1.1356(3) 0.1285(2) 0.0768(13) Uani 1 1 d . . .
H13A H 0.6232 1.1870 0.1601 0.092 Uiso 1 1 calc R . .
H13B H 0.5655 1.1650 0.1064 0.092 Uiso 1 1 calc R . .
C14 C 0.6603(2) 1.1230(3) 0.08757(19) 0.0661(11) Uani 1 1 d . . .
H14A H 0.6648 1.1920 0.0669 0.079 Uiso 1 1 calc R . .
H14B H 0.6447 1.0686 0.0574 0.079 Uiso 1 1 calc R . .
C15 C 0.7791(2) 1.1844(3) 0.12774(17) 0.0590(9) Uani 1 1 d . . .
H15A H 0.7801 1.2241 0.0903 0.071 Uiso 1 1 calc R . .
H15B H 0.8252 1.1569 0.1402 0.071 Uiso 1 1 calc R . .
C16 C 0.7585(2) 1.2611(3) 0.17490(18) 0.0628(10) Uani 1 1 d . . .
H16A H 0.7934 1.3176 0.1830 0.075 Uiso 1 1 calc R . .
H16B H 0.7153 1.2965 0.1602 0.075 Uiso 1 1 calc R . .
C17 C 0.80726(17) 1.2060(3) 0.27261(15) 0.0480(8) Uani 1 1 d . . .
C18 C 0.8201(2) 1.2973(3) 0.30887(18) 0.0588(9) Uani 1 1 d . . .
H18 H 0.7920 1.3587 0.3024 0.071 Uiso 1 1 calc R . .
C19 C 0.8741(2) 1.2981(4) 0.35430(18) 0.0673(11) Uani 1 1 d . . .
H19 H 0.8821 1.3595 0.3788 0.081 Uiso 1 1 calc R . .
C20 C 0.9165(2) 1.2075(4) 0.36352(18) 0.0657(11) Uani 1 1 d . . .
H20 H 0.9526 1.2078 0.3946 0.079 Uiso 1 1 calc R . .
C21 C 0.90566(18) 1.1171(3) 0.32716(17) 0.0576(9) Uani 1 1 d . . .
H21 H 0.9346 1.0566 0.3336 0.069 Uiso 1 1 calc R . .
C22 C 0.85129(17) 1.1157(3) 0.28042(15) 0.0470(8) Uani 1 1 d . . .
C23 C 0.88563(17) 0.9634(3) 0.22779(16) 0.0507(8) Uani 1 1 d . . .
H23 H 0.9311 0.9754 0.2442 0.061 Uiso 1 1 calc R . .
C24 C 0.77833(18) 1.1027(3) 0.43107(16) 0.0519(8) Uani 1 1 d . . .
C25 C 0.8289(2) 1.1342(4) 0.47719(18) 0.0670(11) Uani 1 1 d . . .
H25 H 0.8280 1.2035 0.4943 0.080 Uiso 1 1 calc R . .
C26 C 0.8809(2) 1.0598(4) 0.49709(19) 0.0751(12) Uani 1 1 d . . .
H26 H 0.9142 1.0782 0.5288 0.090 Uiso 1 1 calc R . .
C27 C 0.8828(2) 0.9596(4) 0.46981(18) 0.0672(11) Uani 1 1 d . . .
H27 H 0.9183 0.9106 0.4815 0.081 Uiso 1 1 calc R . .
C28 C 0.83049(17) 0.9324(3) 0.42417(16) 0.0526(8) Uani 1 1 d . . .
C29 C 0.82859(18) 0.8308(3) 0.38938(17) 0.0546(9) Uani 1 1 d . . .
H29 H 0.8629 0.7780 0.3972 0.066 Uiso 1 1 calc R . .
C30 C 0.77532(19) 0.7254(3) 0.30873(16) 0.0534(9) Uani 1 1 d . . .
C31 C 0.8333(2) 0.6747(3) 0.29101(19) 0.0668(11) Uani 1 1 d . . .
H31 H 0.8771 0.6974 0.3072 0.080 Uiso 1 1 calc R . .
C32 C 0.8261(3) 0.5908(4) 0.2494(2) 0.0837(14) Uani 1 1 d . . .
H32 H 0.8647 0.5556 0.2379 0.100 Uiso 1 1 calc R . .
C33 C 0.7600(3) 0.5594(4) 0.2249(2) 0.0874(15) Uani 1 1 d . . .
H33 H 0.7549 0.5038 0.1964 0.105 Uiso 1 1 calc R . .
C34 C 0.7032(2) 0.6081(3) 0.24183(19) 0.0677(11) Uani 1 1 d . . .
H34 H 0.6595 0.5866 0.2247 0.081 Uiso 1 1 calc R . .
C35 C 0.7104(2) 0.6898(3) 0.28469(17) 0.0535(8) Uani 1 1 d . . .
C36 C 0.6290(2) 0.6906(3) 0.35515(18) 0.0643(10) Uani 1 1 d . . .
H36A H 0.6493 0.6183 0.3616 0.077 Uiso 1 1 calc R . .
H36B H 0.5793 0.6820 0.3485 0.077 Uiso 1 1 calc R . .
C37 C 0.6481(2) 0.7601(3) 0.41105(18) 0.0618(10) Uani 1 1 d . . .
H37A H 0.6232 0.7337 0.4432 0.074 Uiso 1 1 calc R . .
H37B H 0.6971 0.7522 0.4241 0.074 Uiso 1 1 calc R . .
C38 C 0.55593(19) 0.8954(3) 0.38950(19) 0.0613(10) Uani 1 1 d . . .
H38A H 0.5369 0.8510 0.3556 0.074 Uiso 1 1 calc R . .
H38B H 0.5353 0.8713 0.4246 0.074 Uiso 1 1 calc R . .
C39 C 0.5376(2) 1.0121(3) 0.37704(19) 0.0618(10) Uani 1 1 d . . .
H39A H 0.4883 1.0226 0.3765 0.074 Uiso 1 1 calc R . .
H39B H 0.5611 1.0588 0.4080 0.074 Uiso 1 1 calc R . .
C40 C 0.56559(19) 1.1515(3) 0.31019(16) 0.0541(8) Uani 1 1 d . . .
C41 C 0.5116(2) 1.2092(4) 0.28011(19) 0.0724(12) Uani 1 1 d . . .
H41 H 0.4703 1.1743 0.2667 0.087 Uiso 1 1 calc R . .
C42 C 0.5198(3) 1.3207(5) 0.2701(2) 0.0884(15) Uani 1 1 d . . .
H42 H 0.4837 1.3612 0.2501 0.106 Uiso 1 1 calc R . .
C43 C 0.5815(3) 1.3707(4) 0.2898(2) 0.0855(15) Uani 1 1 d . . .
H43 H 0.5872 1.4447 0.2819 0.103 Uiso 1 1 calc R . .
C44 C 0.6349(2) 1.3135(4) 0.3211(2) 0.0749(12) Uani 1 1 d . . .
H44 H 0.6761 1.3488 0.3344 0.090 Uiso 1 1 calc R . .
C45 C 0.62691(19) 1.2017(3) 0.33296(16) 0.0531(8) Uani 1 1 d . . .
C46 C 0.72278(18) 1.1745(3) 0.40468(16) 0.0538(9) Uani 1 1 d . . .
H46 H 0.7194 1.2464 0.4176 0.065 Uiso 1 1 calc R . .
Cl1 Cl 0.64834(6) 1.03551(8) 0.55037(5) 0.0682(3) Uani 1 1 d . . .
Cl2 Cl 1.03871(6) 0.84461(13) 0.33132(6) 0.0904(4) Uani 1 1 d . . .
Cl3 Cl 0.77674(7) 0.98623(9) -0.03130(5) 0.0770(3) Uani 1 1 d . . .
C1S C 0.9912(5) 1.4328(6) 0.5783(4) 0.157(3) Uani 1 1 d . . .
H1S1 H 1.0282 1.4850 0.5808 0.236 Uiso 1 1 calc R . .
H1S2 H 0.9891 1.4006 0.6172 0.236 Uiso 1 1 calc R . .
H1S3 H 0.9483 1.4690 0.5653 0.236 Uiso 1 1 calc R . .
C2S C 1.0034(4) 1.3461(6) 0.5347(3) 0.113(2) Uani 1 1 d . . .
N1S N 1.0121(3) 1.2821(6) 0.5010(3) 0.139(2) Uani 1 1 d . . .

loop_
_atom_site_aniso_label
_atom_site_aniso_U_11
_atom_site_aniso_U_22
_atom_site_aniso_U_33
_atom_site_aniso_U_23
_atom_site_aniso_U_13
_atom_site_aniso_U_12
Zn1 0.0463(2) 0.0445(2) 0.0387(2) 0.00251(16) 0.01067(16) 0.00537(15)
Zn2 0.0453(2) 0.0498(2) 0.0348(2) -0.00083(15) 0.00593(15) -0.00531(15)
O1 0.0581(15) 0.0652(17) 0.0540(15) -0.0139(13) -0.0039(12) 0.0136(12)
O2 0.0509(13) 0.0488(13) 0.0532(14) -0.0013(11) 0.0071(11) -0.0037(10)
O3 0.0616(15) 0.0501(14) 0.0532(14) 0.0025(11) 0.0071(12) -0.0061(11)
O4 0.0575(14) 0.0637(16) 0.0501(15) -0.0061(12) 0.0075(12) -0.0030(11)
O5 0.0410(11) 0.0551(13) 0.0339(11) 0.0011(9) 0.0054(9) -0.0015(9)
O6A 0.258(10) 0.65(2) 0.52(2) 0.400(18) 0.250(12) 0.282(13)
O7A 0.089(5) 0.157(7) 0.055(4) -0.010(4) -0.006(3) -0.046(5)
O7B 0.41(2) 0.015(3) 0.046(4) -0.015(3) -0.047(7) 0.036(6)
O9 0.212(5) 0.075(3) 0.178(5) 0.030(3) 0.074(4) 0.011(3)
O10 0.312(10) 0.173(6) 0.235(8) -0.019(6) 0.099(7) 0.016(6)
O11A 0.37(3) 0.21(2) 0.086(11) -0.005(12) -0.036(16) -0.21(2)
O11B 0.088(4) 0.254(12) 0.096(5) -0.036(6) -0.030(3) 0.083(6)
O12A 0.037(7) 0.129(14) 0.17(2) 0.050(13) 0.007(9) -0.035(9)
O12B 0.143(10) 0.215(12) 0.188(13) 0.098(10) 0.103(9) 0.113(8)
O13 0.101(3) 0.219(6) 0.163(5) 0.075(4) 0.035(3) -0.019(3)
O14 0.282(10) 0.227(9) 0.373(14) 0.122(10) -0.099(10) 0.035(7)
O15 0.235(7) 0.286(9) 0.238(8) -0.138(7) 0.052(6) 0.087(7)
O16A 0.141(11) 0.32(3) 0.20(2) -0.179(19) 0.009(13) -0.052(17)
O16B 0.31(2) 0.079(7) 0.144(12) -0.016(6) 0.021(12) -0.082(9)
O17A 0.192(15) 0.115(10) 0.154(12) -0.069(9) 0.115(12) -0.079(9)
O17B 0.254(18) 0.125(8) 0.201(12) 0.109(9) 0.101(12) 0.034(10)
N1 0.0425(14) 0.0441(15) 0.0452(16) -0.0018(12) 0.0069(12) 0.0029(11)
N2 0.0448(15) 0.0496(16) 0.0427(15) -0.0003(12) 0.0047(12) -0.0029(12)
N3 0.0653(18) 0.0438(15) 0.0406(15) 0.0005(12) 0.0055(13) -0.0035(13)
N4 0.0448(14) 0.0438(15) 0.0416(15) -0.0008(11) 0.0063(12) -0.0016(11)
N5 0.0464(15) 0.0559(17) 0.0388(15) -0.0049(12) 0.0077(12) -0.0070(12)
N6 0.0487(15) 0.0497(16) 0.0461(16) -0.0040(13) 0.0131(13) -0.0033(12)
N7 0.0536(16) 0.0548(17) 0.0384(15) 0.0012(12) 0.0096(12) -0.0050(13)
N8 0.0495(16) 0.0461(16) 0.0464(16) 0.0035(12) 0.0060(13) 0.0012(12)
C1 0.0484(19) 0.0509(19) 0.052(2) -0.0016(15) 0.0091(16) 0.0065(15)
C2 0.046(2) 0.073(3) 0.077(3) -0.013(2) 0.0086(19) 0.0088(17)
C3 0.061(2) 0.068(3) 0.097(3) -0.021(2) 0.021(2) 0.018(2)
C4 0.070(3) 0.061(2) 0.072(3) -0.023(2) 0.014(2) 0.0081(19)
C5 0.0501(18) 0.0422(18) 0.0504(19) -0.0038(15) 0.0064(15) 0.0020(14)
C6 0.056(2) 0.0452(19) 0.056(2) -0.0101(16) 0.0052(17) -0.0031(15)
C7 0.0417(17) 0.057(2) 0.0429(18) 0.0009(15) 0.0043(14) -0.0037(14)
C8 0.060(2) 0.062(2) 0.059(2) -0.0051(18) 0.0072(18) -0.0110(17)
C9 0.059(2) 0.085(3) 0.062(3) -0.005(2) -0.002(2) -0.022(2)
C10 0.049(2) 0.127(4) 0.054(2) 0.003(3) -0.0056(19) -0.006(2)
C11 0.056(2) 0.093(3) 0.058(2) 0.000(2) 0.0023(19) 0.014(2)
C12 0.0474(19) 0.069(2) 0.0400(18) -0.0019(16) 0.0036(15) 0.0022(16)
C13 0.069(3) 0.057(3) 0.098(3) -0.011(2) -0.020(3) 0.020(2)
C14 0.080(3) 0.053(2) 0.059(2) 0.0131(18) -0.017(2) -0.0012(19)
C15 0.076(2) 0.050(2) 0.052(2) 0.0113(17) 0.0072(19) -0.0135(17)
C16 0.083(3) 0.0398(19) 0.063(2) 0.0060(17) -0.003(2) -0.0058(18)
C17 0.0515(19) 0.0498(19) 0.0442(18) -0.0028(15) 0.0117(15) -0.0083(15)
C18 0.066(2) 0.052(2) 0.062(2) -0.0114(18) 0.0198(19) -0.0081(17)
C19 0.074(3) 0.071(3) 0.059(2) -0.024(2) 0.017(2) -0.024(2)
C20 0.055(2) 0.089(3) 0.052(2) -0.012(2) 0.0035(18) -0.022(2)
C21 0.051(2) 0.070(2) 0.052(2) -0.0073(18) 0.0076(17) -0.0073(17)
C22 0.0468(18) 0.054(2) 0.0412(18) -0.0032(15) 0.0077(14) -0.0068(14)
C23 0.0394(17) 0.062(2) 0.051(2) -0.0023(16) 0.0047(15) 0.0016(15)
C24 0.0500(19) 0.062(2) 0.0457(19) -0.0095(17) 0.0139(16) -0.0152(16)
C25 0.062(2) 0.085(3) 0.055(2) -0.019(2) 0.0091(19) -0.021(2)
C26 0.064(3) 0.108(4) 0.052(2) -0.011(2) -0.002(2) -0.022(2)
C27 0.056(2) 0.090(3) 0.053(2) 0.004(2) -0.0055(18) -0.007(2)
C28 0.0445(18) 0.072(2) 0.0412(19) 0.0047(17) 0.0034(15) -0.0054(16)
C29 0.051(2) 0.059(2) 0.055(2) 0.0066(17) 0.0076(17) 0.0057(16)
C30 0.071(2) 0.0403(18) 0.050(2) 0.0048(15) 0.0096(18) 0.0076(16)
C31 0.075(3) 0.062(2) 0.066(3) 0.010(2) 0.019(2) 0.019(2)
C32 0.114(4) 0.060(3) 0.083(3) 0.007(2) 0.035(3) 0.033(3)
C33 0.135(5) 0.051(2) 0.077(3) -0.013(2) 0.016(3) 0.002(3)
C34 0.091(3) 0.052(2) 0.061(2) -0.0078(19) 0.014(2) -0.007(2)
C35 0.071(2) 0.0402(18) 0.051(2) 0.0013(15) 0.0130(18) -0.0015(16)
C36 0.073(2) 0.051(2) 0.073(3) 0.0028(19) 0.022(2) -0.0124(18)
C37 0.074(3) 0.057(2) 0.057(2) 0.0144(18) 0.0171(19) -0.0030(18)
C38 0.054(2) 0.067(2) 0.065(2) -0.0033(19) 0.0178(18) -0.0129(18)
C39 0.056(2) 0.067(2) 0.066(2) 0.0001(19) 0.0252(19) -0.0010(18)
C40 0.059(2) 0.060(2) 0.0448(19) -0.0018(16) 0.0131(16) 0.0093(17)
C41 0.070(3) 0.089(3) 0.058(2) 0.000(2) 0.005(2) 0.019(2)
C42 0.110(4) 0.091(4) 0.065(3) 0.010(3) 0.012(3) 0.037(3)
C43 0.124(4) 0.057(3) 0.082(3) 0.012(2) 0.038(3) 0.022(3)
C44 0.083(3) 0.061(3) 0.085(3) 0.003(2) 0.032(3) 0.008(2)
C45 0.060(2) 0.050(2) 0.052(2) -0.0021(16) 0.0206(17) 0.0066(16)
C46 0.057(2) 0.051(2) 0.057(2) -0.0145(17) 0.0178(18) -0.0084(16)
Cl1 0.0930(8) 0.0590(6) 0.0548(6) 0.0020(4) 0.0179(5) -0.0018(5)
Cl2 0.0626(7) 0.1238(11) 0.0837(8) 0.0172(8) 0.0036(6) 0.0163(7)
Cl3 0.1055(9) 0.0655(7) 0.0622(6) -0.0056(5) 0.0188(6) 0.0019(6)
C1S 0.226(9) 0.111(5) 0.135(7) 0.012(5) 0.021(6) -0.014(6)
C2S 0.136(5) 0.098(5) 0.097(5) 0.016(4) -0.017(4) -0.010(4)
N1S 0.152(5) 0.145(6) 0.115(5) -0.018(4) -0.009(4) -0.008(4)

loop_
_atom_type_symbol
_atom_type_description
_atom_type_scat_dispersion_real
_atom_type_scat_dispersion_imag
_atom_type_scat_source
C C 0.0033 0.0016 'International Tables Vol C Tables 4.2.6.8 and 6.1.1.4'
H H 0.0000 0.0000 'International Tables Vol C Tables 4.2.6.8 and 6.1.1.4'
N N 0.0061 0.0033 'International Tables Vol C Tables 4.2.6.8 and 6.1.1.4'
O O 0.0106 0.0060 'International Tables Vol C Tables 4.2.6.8 and 6.1.1.4'
Cl Cl 0.1484 0.1585 'International Tables Vol C Tables 4.2.6.8 and 6.1.1.4'
Zn Zn 0.2839 1.4301 'International Tables Vol C Tables 4.2.6.8 and 6.1.1.4'

loop_
_geom_angle_atom_site_label_1
_geom_angle_atom_site_label_2
_geom_angle_atom_site_label_3
_geom_angle
O5 Zn1 N3 136.14(11)
O5 Zn1 N1 121.73(10)
N3 Zn1 N1 101.24(11)
O5 Zn1 N2 97.98(10)
N3 Zn1 N2 101.65(11)
N1 Zn1 N2 74.77(10)
O5 Zn1 N4 96.82(9)
N3 Zn1 N4 87.73(10)
N1 Zn1 N4 72.06(9)
N2 Zn1 N4 146.69(9)
O5 Zn2 N5 129.92(10)
O5 Zn2 N7 128.95(10)
N5 Zn2 N7 101.12(11)
O5 Zn2 N8 97.81(10)
N5 Zn2 N8 73.50(11)
N7 Zn2 N8 97.60(10)
O5 Zn2 N6 95.19(10)
N5 Zn2 N6 72.37(11)
N7 Zn2 N6 99.99(10)
N8 Zn2 N6 143.95(10)
C12 O1 C13 115.4(3)
C17 O2 C16 114.9(3)
C35 O3 C36 114.9(3)
C40 O4 C39 113.3(3)
Zn1 O5 Zn2 141.50(12)
C5 N1 C1 119.9(3)
C5 N1 Zn1 121.8(2)
C1 N1 Zn1 118.2(2)
C23 N2 C22 120.6(3)
C23 N2 Zn1 113.6(2)
C22 N2 Zn1 125.7(2)
C15 N3 C14 112.8(3)
C15 N3 Zn1 113.3(2)
C14 N3 Zn1 117.4(2)
C6 N4 C7 121.1(3)
C6 N4 Zn1 110.7(2)
C7 N4 Zn1 128.0(2)
C24 N5 C28 120.8(3)
C24 N5 Zn2 120.1(2)
C28 N5 Zn2 118.8(2)
C46 N6 C45 121.1(3)
C46 N6 Zn2 113.9(2)
C45 N6 Zn2 125.0(2)
C38 N7 C37 110.4(3)
C38 N7 Zn2 120.5(2)
C37 N7 Zn2 112.2(2)
C29 N8 C30 122.0(3)
C29 N8 Zn2 113.9(2)
C30 N8 Zn2 124.1(2)
N1 C1 C2 121.6(3)
N1 C1 C23 115.2(3)
C2 C1 C23 123.2(3)
C3 C2 C1 118.1(4)
C2 C3 C4 120.3(4)
C3 C4 C5 118.5(4)
N1 C5 C4 121.6(3)
N1 C5 C6 115.2(3)
C4 C5 C6 123.2(3)
N4 C6 C5 120.2(3)
C12 C7 C8 118.6(3)
C12 C7 N4 117.5(3)
C8 C7 N4 123.9(3)
C9 C8 C7 120.4(4)
C8 C9 C10 120.2(4)
C11 C10 C9 120.3(4)
C10 C11 C12 120.1(4)
C7 C12 O1 119.0(3)
C7 C12 C11 120.4(4)
O1 C12 C11 120.4(3)
O1 C13 C14 111.0(3)
C13 C14 N3 115.0(3)
N3 C15 C16 111.8(3)
O2 C16 C15 110.5(3)
O2 C17 C18 120.8(3)
O2 C17 C22 119.4(3)
C18 C17 C22 119.8(3)
C19 C18 C17 120.6(4)
C18 C19 C20 119.8(4)
C21 C20 C19 120.5(4)
C20 C21 C22 120.2(4)
C17 C22 C21 119.0(3)
C17 C22 N2 117.4(3)
C21 C22 N2 123.5(3)
N2 C23 C1 118.0(3)
N5 C24 C25 120.8(4)
N5 C24 C46 115.2(3)
C25 C24 C46 124.0(4)
C24 C25 C26 118.7(4)
C27 C26 C25 119.8(4)
C26 C27 C28 118.9(4)
N5 C28 C27 120.9(4)
N5 C28 C29 114.7(3)
C27 C28 C29 124.2(4)
N8 C29 C28 118.0(3)
C35 C30 C31 119.2(4)
C35 C30 N8 117.3(3)
C31 C30 N8 123.4(4)
C32 C31 C30 120.1(4)
C31 C32 C33 119.0(4)
C34 C33 C32 121.4(4)
C33 C34 C35 119.5(4)
C34 C35 O3 119.6(4)
C34 C35 C30 120.7(4)
O3 C35 C30 119.7(3)
O3 C36 C37 112.0(3)
N7 C37 C36 112.3(3)
C39 C38 N7 112.1(3)
O4 C39 C38 107.5(3)
C41 C40 O4 119.4(4)
C41 C40 C45 122.1(4)
O4 C40 C45 118.5(3)
C40 C41 C42 119.0(5)
C43 C42 C41 119.7(4)
C44 C43 C42 121.3(5)
C43 C44 C45 119.7(5)
C40 C45 C44 118.1(4)
C40 C45 N6 117.9(3)
C44 C45 N6 123.9(4)
N6 C46 C24 117.7(3)
O6A Cl1 O7B 47.5(11)
O6A Cl1 O9 99.5(6)
O7B Cl1 O9 115.2(5)
O6A Cl1 O8B 93.3(7)
O7B Cl1 O8B 106.5(6)
O9 Cl1 O8B 133.3(5)
O6A Cl1 O8A 119.7(9)
O7B Cl1 O8A 139.3(6)
O9 Cl1 O8A 104.7(5)
O8B Cl1 O8A 33.6(4)
O6A Cl1 O7A 130.6(11)
O7B Cl1 O7A 83.1(7)
O9 Cl1 O7A 100.4(4)
O8B Cl1 O7A 104.6(4)
O8A Cl1 O7A 97.9(5)
O11B Cl2 O12B 109.9(8)
O11B Cl2 O12A 126.8(14)
O12B Cl2 O12A 25.8(17)
O11B Cl2 O13 124.6(5)
O12B Cl2 O13 115.9(7)
O12A Cl2 O13 107.6(13)
O11B Cl2 O11A 64.3(13)
O12B Cl2 O11A 94.2(15)
O12A Cl2 O11A 118.4(19)
O13 Cl2 O11A 82.6(8)
O11B Cl2 O10 91.9(5)
O12B Cl2 O10 111.1(8)
O12A Cl2 O10 89.5(13)
O13 Cl2 O10 98.8(4)
O11A Cl2 O10 150.5(18)
O17B Cl3 O15 100.4(8)
O17B Cl3 O14 135.3(13)
O15 Cl3 O14 99.8(7)
O17B Cl3 O16B 111.8(9)
O15 Cl3 O16B 124.3(10)
O14 Cl3 O16B 88.1(9)
O17B Cl3 O16A 76.6(14)
O15 Cl3 O16A 110.5(10)
O14 Cl3 O16A 130.9(17)
O16B Cl3 O16A 42.9(14)
O17B Cl3 O17A 49.6(7)
O15 Cl3 O17A 121.2(6)
O14 Cl3 O17A 85.9(12)
O16B Cl3 O17A 114.2(9)
O16A Cl3 O17A 108.3(11)
N1S C2S C1S 178.7(8)

loop_
_geom_bond_atom_site_label_1
_geom_bond_atom_site_label_2
_geom_bond_distance
Zn1 O5 1.904(2)
Zn1 N3 2.066(3)
Zn1 N1 2.094(3)
Zn1 N2 2.248(3)
Zn1 N4 2.426(3)
Zn2 O5 1.910(2)
Zn2 N5 2.107(3)
Zn2 N7 2.108(3)
Zn2 N8 2.279(3)
Zn2 N6 2.323(3)
O1 C12 1.386(4)
O1 C13 1.453(5)
O2 C17 1.371(4)
O2 C16 1.447(4)
O3 C35 1.383(4)
O3 C36 1.426(4)
O4 C40 1.389(4)
O4 C39 1.449(4)
O6A Cl1 1.241(8)
O7A Cl1 1.488(6)
O7B Cl1 1.326(8)
O8A Cl1 1.412(10)
O8B Cl1 1.412(9)
O9 Cl1 1.373(4)
O10 Cl2 1.477(8)
O11A Cl2 1.424(14)
O11B Cl2 1.334(5)
O12A Cl2 1.362(18)
O12B Cl2 1.346(12)
O13 Cl2 1.397(5)
O14 Cl3 1.318(8)
O15 Cl3 1.313(5)
O16A Cl3 1.366(17)
O16B Cl3 1.346(12)
O17A Cl3 1.456(11)
O17B Cl3 1.279(9)
N1 C5 1.336(4)
N1 C1 1.334(4)
N2 C23 1.276(4)
N2 C22 1.419(4)
N3 C15 1.498(4)
N3 C14 1.502(5)
N4 C6 1.254(4)
N4 C7 1.421(4)
N5 C24 1.332(4)
N5 C28 1.345(5)
N6 C46 1.267(4)
N6 C45 1.418(4)
N7 C38 1.489(4)
N7 C37 1.492(5)
N8 C29 1.277(4)
N8 C30 1.415(4)
C1 C2 1.397(5)
C1 C23 1.471(5)
C2 C3 1.376(6)
C3 C4 1.373(6)
C4 C5 1.389(5)
C5 C6 1.471(5)
C7 C12 1.384(5)
C7 C8 1.405(5)
C8 C9 1.376(6)
C9 C10 1.378(6)
C10 C11 1.370(6)
C11 C12 1.391(5)
C13 C14 1.469(6)
C15 C16 1.501(5)
C17 C18 1.384(5)
C17 C22 1.396(5)
C18 C19 1.374(6)
C19 C20 1.382(6)
C20 C21 1.372(5)
C21 C22 1.399(5)
C24 C25 1.395(5)
C24 C46 1.463(5)
C25 C26 1.395(6)
C26 C27 1.369(6)
C27 C28 1.396(5)
C28 C29 1.463(5)
C30 C35 1.385(5)
C30 C31 1.388(5)
C31 C32 1.381(6)
C32 C33 1.393(7)
C33 C34 1.350(7)
C34 C35 1.379(5)
C36 C37 1.521(6)
C38 C39 1.487(6)
C40 C41 1.375(5)
C40 C45 1.386(5)
C41 C42 1.392(7)
C42 C43 1.375(7)
C43 C44 1.376(6)
C44 C45 1.403(5)
C1S C2S 1.478(10)
C2S N1S 1.112(8)

loop_
_geom_torsion_atom_site_label_1
_geom_torsion_atom_site_label_2
_geom_torsion_atom_site_label_3
_geom_torsion_atom_site_label_4
_geom_torsion
N3 Zn1 O5 Zn2 -129.98(19)
N1 Zn1 O5 Zn2 63.1(2)
N2 Zn1 O5 Zn2 -13.9(2)
N4 Zn1 O5 Zn2 136.19(19)
N5 Zn2 O5 Zn1 26.4(3)
N7 Zn2 O5 Zn1 -154.98(17)
N8 Zn2 O5 Zn1 -48.6(2)
N6 Zn2 O5 Zn1 97.7(2)
O5 Zn1 N1 C5 90.1(3)
N3 Zn1 N1 C5 -80.7(3)
N2 Zn1 N1 C5 -179.8(3)
N4 Zn1 N1 C5 3.2(2)
O5 Zn1 N1 C1 -94.3(3)
N3 Zn1 N1 C1 94.9(3)
N2 Zn1 N1 C1 -4.3(2)
N4 Zn1 N1 C1 178.7(3)
O5 Zn1 N2 C23 125.1(2)
N3 Zn1 N2 C23 -94.3(3)
N1 Zn1 N2 C23 4.3(2)
N4 Zn1 N2 C23 9.6(3)
O5 Zn1 N2 C22 -59.0(3)
N3 Zn1 N2 C22 81.5(3)
N1 Zn1 N2 C22 -179.9(3)
N4 Zn1 N2 C22 -174.6(2)
O5 Zn1 N3 C15 94.8(3)
N1 Zn1 N3 C15 -96.5(2)
N2 Zn1 N3 C15 -20.0(3)
N4 Zn1 N3 C15 -167.7(2)
O5 Zn1 N3 C14 -39.6(3)
N1 Zn1 N3 C14 129.1(3)
N2 Zn1 N3 C14 -154.4(2)
N4 Zn1 N3 C14 57.9(3)
O5 Zn1 N4 C6 -123.8(2)
N3 Zn1 N4 C6 100.0(2)
N1 Zn1 N4 C6 -2.6(2)
N2 Zn1 N4 C6 -7.9(3)
O5 Zn1 N4 C7 62.1(3)
N3 Zn1 N4 C7 -74.1(3)
N1 Zn1 N4 C7 -176.7(3)
N2 Zn1 N4 C7 178.0(2)
O5 Zn2 N5 C24 89.7(3)
N7 Zn2 N5 C24 -89.1(3)
N8 Zn2 N5 C24 176.1(3)
N6 Zn2 N5 C24 7.9(2)
O5 Zn2 N5 C28 -96.0(3)
N7 Zn2 N5 C28 85.1(3)
N8 Zn2 N5 C28 -9.6(2)
N6 Zn2 N5 C28 -177.8(3)
O5 Zn2 N6 C46 -135.7(2)
N5 Zn2 N6 C46 -5.4(2)
N7 Zn2 N6 C46 93.2(2)
N8 Zn2 N6 C46 -24.8(3)
O5 Zn2 N6 C45 42.5(3)
N5 Zn2 N6 C45 172.8(3)
N7 Zn2 N6 C45 -88.6(3)
N8 Zn2 N6 C45 153.3(2)
O5 Zn2 N7 C38 -40.3(3)
N5 Zn2 N7 C38 138.6(3)
N8 Zn2 N7 C38 -146.8(3)
N6 Zn2 N7 C38 64.8(3)
O5 Zn2 N7 C37 92.3(3)
N5 Zn2 N7 C37 -88.8(2)
N8 Zn2 N7 C37 -14.2(2)
N6 Zn2 N7 C37 -162.6(2)
O5 Zn2 N8 C29 136.9(2)
N5 Zn2 N8 C29 7.5(2)
N7 Zn2 N8 C29 -92.0(3)
N6 Zn2 N8 C29 26.8(3)
O5 Zn2 N8 C30 -42.3(3)
N5 Zn2 N8 C30 -171.8(3)
N7 Zn2 N8 C30 88.8(3)
N6 Zn2 N8 C30 -152.4(2)
C5 N1 C1 C2 0.6(5)
Zn1 N1 C1 C2 -175.0(3)
C5 N1 C1 C23 179.4(3)
Zn1 N1 C1 C23 3.8(4)
N1 C1 C2 C3 -0.9(6)
C23 C1 C2 C3 -179.6(4)
C1 C2 C3 C4 0.6(7)
C2 C3 C4 C5 0.0(7)
C1 N1 C5 C4 0.0(5)
Zn1 N1 C5 C4 175.5(3)
C1 N1 C5 C6 -178.9(3)
Zn1 N1 C5 C6 -3.4(4)
C3 C4 C5 N1 -0.4(6)
C3 C4 C5 C6 178.5(4)
C7 N4 C6 C5 176.4(3)
Zn1 N4 C6 C5 1.9(4)
N1 C5 C6 N4 0.6(5)
C4 C5 C6 N4 -178.3(4)
C6 N4 C7 C12 -167.9(3)
Zn1 N4 C7 C12 5.6(4)
C6 N4 C7 C8 10.7(5)
Zn1 N4 C7 C8 -175.8(3)
C12 C7 C8 C9 1.6(6)
N4 C7 C8 C9 -177.0(3)
C7 C8 C9 C10 0.4(6)
C8 C9 C10 C11 -1.3(7)
C9 C10 C11 C12 0.2(7)
C8 C7 C12 O1 173.1(3)
N4 C7 C12 O1 -8.2(5)
C8 C7 C12 C11 -2.7(5)
N4 C7 C12 C11 175.9(3)
C13 O1 C12 C7 112.0(4)
C13 O1 C12 C11 -72.1(4)
C10 C11 C12 C7 1.9(6)
C10 C11 C12 O1 -173.9(4)
C12 O1 C13 C14 -67.7(4)
O1 C13 C14 N3 -65.5(4)
C15 N3 C14 C13 -99.8(4)
Zn1 N3 C14 C13 34.8(4)
C14 N3 C15 C16 69.1(4)
Zn1 N3 C15 C16 -67.4(3)
C17 O2 C16 C15 97.1(4)
N3 C15 C16 O2 54.1(4)
C16 O2 C17 C18 79.1(4)
C16 O2 C17 C22 -102.3(4)
O2 C17 C18 C19 175.7(3)
C22 C17 C18 C19 -2.9(5)
C17 C18 C19 C20 0.8(6)
C18 C19 C20 C21 0.8(6)
C19 C20 C21 C22 -0.2(6)
O2 C17 C22 C21 -175.2(3)
C18 C17 C22 C21 3.4(5)
O2 C17 C22 N2 3.5(4)
C18 C17 C22 N2 -177.9(3)
C20 C21 C22 C17 -1.9(5)
C20 C21 C22 N2 179.5(3)
C23 N2 C22 C17 151.6(3)
Zn1 N2 C22 C17 -23.9(4)
C23 N2 C22 C21 -29.8(5)
Zn1 N2 C22 C21 154.7(3)
C22 N2 C23 C1 -179.9(3)
Zn1 N2 C23 C1 -3.9(4)
N1 C1 C23 N2 0.3(5)
C2 C1 C23 N2 179.1(4)
C28 N5 C24 C25 -0.7(5)
Zn2 N5 C24 C25 173.4(3)
C28 N5 C24 C46 176.5(3)
Zn2 N5 C24 C46 -9.4(4)
N5 C24 C25 C26 -0.6(6)
C46 C24 C25 C26 -177.5(4)
C24 C25 C26 C27 2.4(6)
C25 C26 C27 C28 -2.8(6)
C24 N5 C28 C27 0.2(5)
Zn2 N5 C28 C27 -174.0(3)
C24 N5 C28 C29 -175.2(3)
Zn2 N5 C28 C29 10.6(4)
C26 C27 C28 N5 1.5(6)
C26 C27 C28 C29 176.5(4)
C30 N8 C29 C28 174.6(3)
Zn2 N8 C29 C28 -4.6(4)
N5 C28 C29 N8 -3.4(5)
C27 C28 C29 N8 -178.6(4)
C29 N8 C30 C35 152.3(3)
Zn2 N8 C30 C35 -28.6(4)
C29 N8 C30 C31 -31.3(5)
Zn2 N8 C30 C31 147.9(3)
C35 C30 C31 C32 0.7(6)
N8 C30 C31 C32 -175.6(4)
C30 C31 C32 C33 1.1(7)
C31 C32 C33 C34 -1.1(7)
C32 C33 C34 C35 -0.7(7)
C33 C34 C35 O3 -178.6(4)
C33 C34 C35 C30 2.6(6)
C36 O3 C35 C34 93.7(4)
C36 O3 C35 C30 -87.6(4)
C31 C30 C35 C34 -2.6(5)
N8 C30 C35 C34 173.9(3)
C31 C30 C35 O3 178.6(3)
N8 C30 C35 O3 -4.8(5)
C35 O3 C36 C37 103.3(4)
C38 N7 C37 C36 67.7(4)
Zn2 N7 C37 C36 -69.6(3)
O3 C36 C37 N7 46.7(4)
C37 N7 C38 C39 -178.7(3)
Zn2 N7 C38 C39 -45.4(4)
C40 O4 C39 C38 -160.2(3)
N7 C38 C39 O4 68.7(4)
C39 O4 C40 C41 -95.8(4)
C39 O4 C40 C45 83.5(4)
O4 C40 C41 C42 -178.1(4)
C45 C40 C41 C42 2.6(6)
C40 C41 C42 C43 0.5(7)
C41 C42 C43 C44 -2.1(7)
C42 C43 C44 C45 0.5(7)
C41 C40 C45 C44 -4.2(5)
O4 C40 C45 C44 176.6(3)
C41 C40 C45 N6 179.7(3)
O4 C40 C45 N6 0.4(5)
C43 C44 C45 C40 2.6(6)
C43 C44 C45 N6 178.5(4)
C46 N6 C45 C40 -151.4(3)
Zn2 N6 C45 C40 30.5(4)
C46 N6 C45 C44 32.7(5)
Zn2 N6 C45 C44 -145.4(3)
C45 N6 C46 C24 -175.7(3)
Zn2 N6 C46 C24 2.6(4)
N5 C24 C46 N6 3.9(5)
C25 C24 C46 N6 -179.0(3)
